data_1533425
loop_
_publ_author_name
'Goodey, J.'
'Escobedo, F.V.'
'Ok, K.M.'
'Broussard, J.'
'Hofmann, C.'
'Halasyamani, P.S.'

_publ_section_title
;
 Syntheses, structures and second-harmonic generating properties in new
 quaternary tellurites: A2 Te W3 O12 (A = K, Rb or Cs)
;
_journal_name_full 'Journal of Solid State Chemistry'
_journal_page_first 3
_journal_page_last 12
_journal_volume 175
_journal_year 2003
_chemical_formula_sum 'O12 Rb2 Te W3'
_chemical_name_systematic 'Rb2 (Te W3 O12)'
_space_group_IT_number 159
_symmetry_space_group_name_Hall 'P 3 -2c'
_symmetry_space_group_name_H-M 'P 3 1 c'
_cell_angle_alpha 90
_cell_angle_beta 90
_cell_angle_gamma 120
_cell_formula_units_Z 2
_cell_length_a 7.298
_cell_length_b 7.298
_cell_length_c 12.064
_cell_volume 556.455
_citation_journal_id_ASTM JSSCBI
_cod_data_source_file Goodey_JSSCBI_2003_201.cif
_cod_data_source_block O12Rb2Te1W3
_cod_original_cell_volume 556.4545
_cod_original_formula_sum 'O12 Rb2 Te1 W3'
_cod_database_code 1533425

loop_
_symmetry_equiv_pos_as_xyz
x,y,z
-y,x-y,z
-x+y,-x,z
y,x,z+1/2
-x,-x+y,z+1/2
x-y,-y,z+1/2

loop_
_atom_site_label
_atom_site_type_symbol
_atom_site_fract_x
_atom_site_fract_y
_atom_site_fract_z
_atom_site_occupancy
_atom_site_U_iso_or_equiv
Rb2 Rb+1 0.3333 0.6667 0.4857 1 0.0
O1 O-2 0.464 -0.075 0.139 1 0.0
O2 O-2 0.128 0.876 0.001 1 0.0
Rb1 Rb+1 0.3333 0.6667 0.8541 1 0.0
O4 O-2 0.193 0.815 0.313 1 0.0
W1 W+6 0.1952 0.8559 0.17289 1 0.0
O3 O-2 0.255 0.121 0.187 1 0.0
Te1 Te+4 0 0 -0.0772 1 0.0
